data_4517290
loop_
_publ_author_name
'Agou, Tomohiro'
'Matsuo, Kyohei'
'Kawano, Rei'
'Park, In Seob'
'Hosoya, Takaaki'
'Fukumoto, Hiroki'
'Kubota, Toshio'
'Mizuhata, Yoshiyuki'
'Tokitoh, Norihiro'
'Yasuda, Takuma'

_publ_section_title
;
 Pentacyclic Ladder-Heteraborin Emitters Exhibiting High-Efficiency Blue
 Thermally Activated Delayed Fluorescence with an Ultrashort Emission
 Lifetime
;
_journal_name_full 'ACS Materials Letters'
_journal_page_first 28
_journal_paper_doi 10.1021/acsmaterialslett.9b00433
_journal_year 2019
_chemical_formula_moiety 'C64 H71 B2 N O2, 3 (C H Cl3)'
_chemical_formula_sum 'C67 H74 B2 Cl9 N O2'
_chemical_formula_weight 1265.94
_space_group_crystal_system monoclinic
_space_group_IT_number 14
_space_group_name_Hall '-P 2ybc'
_space_group_name_H-M_alt 'P 1 21/c 1'
_atom_sites_solution_hydrogens geom
_audit_creation_method SHELXL-2014/7
_audit_update_record
;
2019-06-21 deposited with the CCDC.	2019-07-22 downloaded from the CCDC.
;
_cell_angle_alpha 90
_cell_angle_beta 105.291(7)
_cell_angle_gamma 90
_cell_formula_units_Z 4
_cell_length_a 20.8786(14)
_cell_length_b 10.1453(6)
_cell_length_c 32.4284(19)
_cell_measurement_reflns_used 8128
_cell_measurement_temperature 173(2)
_cell_measurement_theta_max 24.029
_cell_measurement_theta_min 2.21
_cell_volume 6625.8(7)
_computing_cell_refinement 'CrysAlisPro 1.171.38.41 (Rigaku OD, 2015)'
_computing_data_collection 'Rigaku CrystalClear-SM Expert 2.1'
_computing_data_reduction 'CrysAlisPro 1.171.38.41 (Rigaku OD, 2015)'
_computing_molecular_graphics 'Yadokari-XG 2016'
_computing_publication_material 'Yadokari-XG 2016'
_computing_structure_refinement 'SHELXL-2014/7 (Sheldrick, 2014)'
_computing_structure_solution 'SHELXTL-2014/5 (Sheldrick, 2014)'
_diffrn_ambient_temperature 173(2)
_diffrn_measured_fraction_theta_full 1.000
_diffrn_measured_fraction_theta_max 1.000
_diffrn_measurement_device_type ccd
_diffrn_measurement_method \w
_diffrn_radiation_type MoK\a
_diffrn_radiation_wavelength 0.71073
_diffrn_reflns_av_R_equivalents 0.1054
_diffrn_reflns_av_unetI/netI 0.0931
_diffrn_reflns_Laue_measured_fraction_full 1.000
_diffrn_reflns_Laue_measured_fraction_max 1.000
_diffrn_reflns_limit_h_max 25
_diffrn_reflns_limit_h_min -25
_diffrn_reflns_limit_k_max 12
_diffrn_reflns_limit_k_min -12
_diffrn_reflns_limit_l_max 39
_diffrn_reflns_limit_l_min -39
_diffrn_reflns_number 49235
_diffrn_reflns_point_group_measured_fraction_full 1.000
_diffrn_reflns_point_group_measured_fraction_max 1.000
_diffrn_reflns_theta_full 25.242
_diffrn_reflns_theta_max 25.499
_diffrn_reflns_theta_min 1.847
_diffrn_source 'fine-focus sealed tube'
_exptl_absorpt_coefficient_mu 0.424
_exptl_absorpt_correction_T_max 1.0000
_exptl_absorpt_correction_T_min 0.65969
_exptl_absorpt_correction_type multi-scan
_exptl_absorpt_process_details
;
CrysAlisPro 1.171.38.41 (Rigaku Oxford Diffraction, 2015)
Empirical absorption correction using spherical harmonics,
 implemented in SCALE3 ABSPACK scaling algorithm.
;
_exptl_crystal_colour colourless
_exptl_crystal_density_diffrn 1.269
_exptl_crystal_description block
_exptl_crystal_F_000 2648
_exptl_crystal_preparation Luminescent
_exptl_crystal_recrystallization_method 'Re-crystallisation from solvent: CHCl3'
_exptl_crystal_size_max 0.410
_exptl_crystal_size_mid 0.210
_exptl_crystal_size_min 0.170
_refine_diff_density_max 0.739
_refine_diff_density_min -0.887
_refine_diff_density_rms 0.084
_refine_ls_extinction_method none
_refine_ls_goodness_of_fit_ref 1.029
_refine_ls_hydrogen_treatment constr
_refine_ls_matrix_type full
_refine_ls_number_parameters 746
_refine_ls_number_reflns 12344
_refine_ls_number_restraints 0
_refine_ls_restrained_S_all 1.029
_refine_ls_R_factor_all 0.1264
_refine_ls_R_factor_gt 0.0729
_refine_ls_shift/su_max 0.000
_refine_ls_shift/su_mean 0.000
_refine_ls_structure_factor_coef Fsqd
_refine_ls_weighting_details 'w=1/[\s^2^(Fo^2^)+(0.0967P)^2^+5.6306P] where P=(Fo^2^+2Fc^2^)/3'
_refine_ls_weighting_scheme calc
_refine_ls_wR_factor_gt 0.1804
_refine_ls_wR_factor_ref 0.2251
_reflns_Friedel_coverage 0.000
_reflns_number_gt 7422
_reflns_number_total 12344
_reflns_threshold_expression 'I > 2\s(I)'
_cod_data_source_file tz9b00433_si_002.cif
_cod_data_source_block MCz-BOBO
_cod_original_sg_symbol_H-M 'P 21/c'
_cod_database_code 4517290
_shelx_shelxl_version_number 2014/7
_shelx_space_group_comment
;
The symmetry employed for this shelxl refinement is uniquely defined
by the following loop, which should always be used as a source of
symmetry information in preference to the above space-group names.
They are only intended as comments.
;
_shelx_estimated_absorpt_t_min 0.845
_shelx_estimated_absorpt_t_max 0.931
_oxdiff_exptl_absorpt_empirical_full_min 0.808
_oxdiff_exptl_absorpt_empirical_full_max 1.355
_oxdiff_exptl_absorpt_empirical_details
;
Empirical correction (ABSPACK) includes:
- Absorption correction using spherical harmonics
- Frame scaling
;

loop_
_space_group_symop_operation_xyz
'x, y, z'
'-x, y+1/2, -z+1/2'
'-x, -y, -z'
'x, -y-1/2, z-1/2'

loop_
_atom_site_label
_atom_site_type_symbol
_atom_site_fract_x
_atom_site_fract_y
_atom_site_fract_z
_atom_site_U_iso_or_equiv
_atom_site_adp_type
_atom_site_occupancy
_atom_site_site_symmetry_order
_atom_site_calc_flag
_atom_site_refinement_flags_posn
_atom_site_refinement_flags_adp
Cl1 Cl 0.81347(6) 1.27174(13) 0.11979(4) 0.0433(3) Uani 1 1 d . .
Cl2 Cl 0.85530(8) 1.21826(16) 0.35093(5) 0.0628(4) Uani 1 1 d . .
Cl3 Cl 0.88253(9) 1.46746(18) 0.17955(4) 0.0725(5) Uani 1 1 d . .
Cl4 Cl 0.23352(8) 0.22696(16) 0.27411(5) 0.0681(5) Uani 1 1 d . .
Cl5 Cl 0.87321(10) 1.49556(18) 0.09075(5) 0.0805(6) Uani 1 1 d . .
Cl6 Cl 0.22331(10) 0.47469(19) 0.23031(5) 0.0761(5) Uani 1 1 d . .
Cl7 Cl 0.89372(9) 1.3216(2) 0.27851(5) 0.0748(5) Uani 1 1 d . .
Cl8 Cl 0.19028(9) 0.4595(2) 0.31037(5) 0.0855(6) Uani 1 1 d . .
Cl9 Cl 0.98725(10) 1.1717(2) 0.34147(6) 0.0977(7) Uani 1 1 d . .
O1 O 0.73025(12) 0.2535(3) 0.48634(8) 0.0200(6) Uani 1 1 d . .
O2 O 0.51644(12) 0.0909(3) 0.44974(8) 0.0211(6) Uani 1 1 d . .
N1 N 0.95753(16) 0.3590(4) 0.54673(10) 0.0269(8) Uani 1 1 d . .
C1 C 0.53199(18) 0.3015(4) 0.41706(11) 0.0149(8) Uani 1 1 d . .
C2 C 0.55654(18) 0.1924(4) 0.44364(11) 0.0170(8) Uani 1 1 d . .
C3 C 0.66661(18) 0.2752(4) 0.46244(11) 0.0167(8) Uani 1 1 d . .
C4 C 0.64765(18) 0.3886(4) 0.43660(11) 0.0156(8) Uani 1 1 d . .
C5 C 0.70541(18) 0.6424(4) 0.37056(12) 0.0188(8) Uani 1 1 d . .
C6 C 0.34932(19) 0.1687(4) 0.38342(12) 0.0211(9) Uani 1 1 d . .
H1 H 0.3258 0.2338 0.3643 0.025 Uiso 1 1 calc R U
C7 C 0.57962(19) 0.3962(4) 0.41462(11) 0.0177(8) Uani 1 1 d . .
H2 H 0.5652 0.4709 0.3969 0.021 Uiso 1 1 calc R U
C8 C 0.62252(18) 0.1777(4) 0.46630(11) 0.0167(8) Uani 1 1 d . .
H3 H 0.6369 0.1029 0.4839 0.020 Uiso 1 1 calc R U
C9 C 0.41791(18) 0.1860(4) 0.40144(11) 0.0190(8) Uani 1 1 d . .
C10 C 0.43164(18) 0.4484(4) 0.32462(12) 0.0186(8) Uani 1 1 d . .
C11 C 0.42366(18) 0.4289(4) 0.36612(12) 0.0181(8) Uani 1 1 d . .
C12 C 0.68718(18) 0.6251(4) 0.40902(12) 0.0181(8) Uani 1 1 d . .
C13 C 0.44948(18) 0.0876(4) 0.42902(12) 0.0196(8) Uani 1 1 d . .
C14 C 0.38545(18) 0.5190(4) 0.38194(12) 0.0186(8) Uani 1 1 d . .
C15 C 0.77037(19) 0.4587(4) 0.46323(12) 0.0197(8) Uani 1 1 d . .
C16 C 0.69229(19) 0.7625(4) 0.34901(12) 0.0206(9) Uani 1 1 d . .
H4 H 0.7044 0.7730 0.3229 0.025 Uiso 1 1 calc R U
C17 C 0.65823(19) 0.7319(4) 0.42503(12) 0.0210(9) Uani 1 1 d . .
C18 C 0.66238(19) 0.8668(4) 0.36409(12) 0.0207(9) Uani 1 1 d . .
C19 C 0.4166(2) -0.0224(4) 0.43928(12) 0.0217(9) Uani 1 1 d . .
H5 H 0.4400 -0.0877 0.4584 0.026 Uiso 1 1 calc R U
C20 C 0.3492(2) -0.0338(4) 0.42092(13) 0.0243(9) Uani 1 1 d . .
H6 H 0.3257 -0.1072 0.4277 0.029 Uiso 1 1 calc R U
C21 C 0.84138(19) 0.3086(4) 0.51513(12) 0.0223(9) Uani 1 1 d . .
H7 H 0.8460 0.2302 0.5317 0.027 Uiso 1 1 calc R U
C22 C 0.3755(2) 0.4990(4) 0.42689(12) 0.0216(9) Uani 1 1 d . .
H60 H 0.3841 0.4039 0.4344 0.026 Uiso 1 1 calc R U
C23 C 0.78015(19) 0.3432(4) 0.48726(12) 0.0207(9) Uani 1 1 d . .
C24 C 0.40381(19) 0.5596(4) 0.30151(12) 0.0220(9) Uani 1 1 d . .
H8 H 0.4091 0.5717 0.2735 0.026 Uiso 1 1 calc R U
C25 C 0.35941(19) 0.6307(4) 0.35834(12) 0.0220(9) Uani 1 1 d . .
H9 H 0.3349 0.6926 0.3700 0.026 Uiso 1 1 calc R U
C26 C 0.3688(2) 0.6530(4) 0.31776(12) 0.0236(9) Uani 1 1 d . .
C27 C 0.3152(2) 0.0621(4) 0.39229(13) 0.0252(9) Uani 1 1 d . .
H10 H 0.2690 0.0532 0.3792 0.030 Uiso 1 1 calc R U
C28 C 0.6441(2) 0.7202(4) 0.46843(13) 0.0259(10) Uani 1 1 d . .
H61 H 0.6448 0.6242 0.4755 0.031 Uiso 1 1 calc R U
C29 C 0.8947(2) 0.3915(4) 0.51788(13) 0.0259(9) Uani 1 1 d . .
C30 C 0.7406(2) 0.5340(4) 0.35275(13) 0.0230(9) Uani 1 1 d . .
H62 H 0.7476 0.4585 0.3733 0.028 Uiso 1 1 calc R U
C31 C 0.6465(2) 0.8499(4) 0.40286(12) 0.0230(9) Uani 1 1 d . .
H11 H 0.6272 0.9211 0.4144 0.028 Uiso 1 1 calc R U
C32 C 1.0012(2) 0.2635(4) 0.53819(13) 0.0273(10) Uani 1 1 d . .
C33 C 0.46768(19) 0.3474(4) 0.30479(12) 0.0243(9) Uani 1 1 d . .
H63 H 0.4923 0.2880 0.3282 0.029 Uiso 1 1 calc R U
C34 C 0.9699(2) 0.3718(5) 0.59145(13) 0.0285(10) Uani 1 1 d . .
C35 C 0.6493(2) 0.9962(4) 0.33978(13) 0.0298(10) Uani 1 1 d . .
H64 H 0.6550 0.9795 0.3106 0.036 Uiso 1 1 calc R U
C36 C 0.3454(2) 0.7789(4) 0.29321(13) 0.0310(10) Uani 1 1 d . .
H65 H 0.3432 0.7617 0.2625 0.037 Uiso 1 1 calc R U
C37 C 1.0433(2) 0.2194(4) 0.57742(14) 0.0287(10) Uani 1 1 d . .
C38 C 0.8266(2) 0.5400(4) 0.46752(13) 0.0285(10) Uani 1 1 d . .
H12 H 0.8222 0.6200 0.4518 0.034 Uiso 1 1 calc R U
C39 C 0.8873(2) 0.5068(5) 0.49376(13) 0.0317(11) Uani 1 1 d . .
H13 H 0.9245 0.5626 0.4955 0.038 Uiso 1 1 calc R U
C40 C 1.0089(2) 0.2170(4) 0.49906(14) 0.0308(10) Uani 1 1 d . .
C41 C 1.0219(2) 0.2858(5) 0.61097(13) 0.0299(10) Uani 1 1 d . .
C42 C 1.0954(2) 0.1343(4) 0.57802(15) 0.0332(11) Uani 1 1 d . .
H14 H 1.1237 0.1055 0.6045 0.040 Uiso 1 1 calc R U
C43 C 0.5762(2) 0.7728(5) 0.46969(16) 0.0371(11) Uani 1 1 d . .
H15 H 0.5759 0.8690 0.4671 0.056 Uiso 1 1 calc R U
H16 H 0.5673 0.7479 0.4968 0.056 Uiso 1 1 calc R U
H17 H 0.5420 0.7351 0.4459 0.056 Uiso 1 1 calc R U
C44 C 0.9405(2) 0.4557(5) 0.61532(14) 0.0362(11) Uani 1 1 d . .
C45 C 1.0613(2) 0.1308(5) 0.50178(15) 0.0370(11) Uani 1 1 d . .
H18 H 1.0672 0.0959 0.4759 0.044 Uiso 1 1 calc R U
C46 C 0.4259(2) 0.5797(5) 0.46007(13) 0.0376(11) Uani 1 1 d . .
H19 H 0.4194 0.6736 0.4533 0.056 Uiso 1 1 calc R U
H20 H 0.4710 0.5539 0.4597 0.056 Uiso 1 1 calc R U
H21 H 0.4197 0.5631 0.4885 0.056 Uiso 1 1 calc R U
B1 B 0.4574(2) 0.3075(4) 0.39397(13) 0.0156(9) Uani 1 1 d . .
C47 C 1.1059(2) 0.0916(5) 0.53982(16) 0.0393(12) Uani 1 1 d . .
C48 C 0.3052(2) 0.5298(5) 0.42910(14) 0.0372(12) Uani 1 1 d . .
H22 H 0.2979 0.6253 0.4268 0.056 Uiso 1 1 calc R U
H23 H 0.2991 0.4985 0.4564 0.056 Uiso 1 1 calc R U
H24 H 0.2734 0.4856 0.4055 0.056 Uiso 1 1 calc R U
C49 C 0.6993(3) 0.7864(5) 0.50310(14) 0.0407(12) Uani 1 1 d . .
H25 H 0.7421 0.7460 0.5035 0.061 Uiso 1 1 calc R U
H26 H 0.6903 0.7746 0.5310 0.061 Uiso 1 1 calc R U
H27 H 0.7007 0.8807 0.4969 0.061 Uiso 1 1 calc R U
C50 C 1.0437(2) 0.2768(5) 0.65563(14) 0.0389(12) Uani 1 1 d . .
H28 H 1.0787 0.2184 0.6688 0.047 Uiso 1 1 calc R U
C51 C 0.9647(2) 0.4419(6) 0.65960(15) 0.0427(13) Uani 1 1 d . .
H29 H 0.9462 0.4972 0.6771 0.051 Uiso 1 1 calc R U
B2 B 0.7008(2) 0.4924(4) 0.43474(13) 0.0180(9) Uani 1 1 d . .
C52 C 0.2767(2) 0.8237(5) 0.29528(16) 0.0411(12) Uani 1 1 d . .
H30 H 0.2780 0.8483 0.3247 0.062 Uiso 1 1 calc R U
H31 H 0.2449 0.7516 0.2860 0.062 Uiso 1 1 calc R U
H32 H 0.2629 0.8999 0.2765 0.062 Uiso 1 1 calc R U
C53 C 1.0138(2) 0.3533(6) 0.68009(14) 0.0437(13) Uani 1 1 d . .
C54 C 0.3955(3) 0.8868(5) 0.30841(17) 0.0477(13) Uani 1 1 d . .
H33 H 0.4012 0.9017 0.3390 0.071 Uiso 1 1 calc R U
H34 H 0.3797 0.9681 0.2927 0.071 Uiso 1 1 calc R U
H35 H 0.4381 0.8610 0.3035 0.071 Uiso 1 1 calc R U
C55 C 0.7003(3) 0.4834(5) 0.30963(15) 0.0419(12) Uani 1 1 d . .
H36 H 0.6578 0.4487 0.3123 0.063 Uiso 1 1 calc R U
H37 H 0.7250 0.4131 0.2999 0.063 Uiso 1 1 calc R U
H38 H 0.6922 0.5557 0.2889 0.063 Uiso 1 1 calc R U
C56 C 0.8890(2) 0.5576(5) 0.59665(16) 0.0442(13) Uani 1 1 d . .
H39 H 0.9036 0.6097 0.5753 0.066 Uiso 1 1 calc R U
H40 H 0.8829 0.6158 0.6194 0.066 Uiso 1 1 calc R U
H41 H 0.8469 0.5140 0.5830 0.066 Uiso 1 1 calc R U
C57 C 0.8799(3) 1.3821(5) 0.13244(15) 0.0421(12) Uani 1 1 d . .
H66 H 0.9222 1.3315 0.1363 0.050 Uiso 1 1 calc R U
C58 C 0.8089(2) 0.5803(5) 0.34962(17) 0.0439(13) Uani 1 1 d . .
H42 H 0.8037 0.6565 0.3304 0.066 Uiso 1 1 calc R U
H43 H 0.8309 0.5087 0.3384 0.066 Uiso 1 1 calc R U
H44 H 0.8360 0.6055 0.3781 0.066 Uiso 1 1 calc R U
C59 C 0.9664(2) 0.2593(6) 0.45586(14) 0.0456(14) Uani 1 1 d . .
H45 H 0.9719 0.3541 0.4521 0.068 Uiso 1 1 calc R U
H46 H 0.9197 0.2405 0.4540 0.068 Uiso 1 1 calc R U
H47 H 0.9798 0.2109 0.4334 0.068 Uiso 1 1 calc R U
C60 C 0.4198(3) 0.2630(5) 0.27251(18) 0.0462(13) Uani 1 1 d . .
H67 H 0.3886 0.2205 0.2862 0.069 Uiso 1 1 calc R U
H68 H 0.4445 0.1954 0.2615 0.069 Uiso 1 1 calc R U
H69 H 0.3952 0.3183 0.2488 0.069 Uiso 1 1 calc R U
C61 C 0.2411(3) 0.3987(5) 0.28030(16) 0.0440(13) Uani 1 1 d . .
H70 H 0.2882 0.4193 0.2957 0.053 Uiso 1 1 calc R U
C62 C 0.5791(3) 1.0468(6) 0.33419(18) 0.0546(16) Uani 1 1 d . .
H48 H 0.5473 0.9771 0.3218 0.082 Uiso 1 1 calc R U
H49 H 0.5716 1.1234 0.3151 0.082 Uiso 1 1 calc R U
H50 H 0.5731 1.0724 0.3621 0.082 Uiso 1 1 calc R U
C63 C 1.1647(3) 0.0066(6) 0.5398(2) 0.0563(15) Uani 1 1 d . .
H51 H 1.2056 0.0572 0.5508 0.084 Uiso 1 1 calc R U
H52 H 1.1618 -0.0223 0.5105 0.084 Uiso 1 1 calc R U
H53 H 1.1649 -0.0706 0.5580 0.084 Uiso 1 1 calc R U
C64 C 0.5185(3) 0.4104(6) 0.2849(2) 0.0574(16) Uani 1 1 d . .
H71 H 0.5449 0.3413 0.2760 0.086 Uiso 1 1 calc R U
H72 H 0.5478 0.4681 0.3058 0.086 Uiso 1 1 calc R U
H73 H 0.4956 0.4624 0.2599 0.086 Uiso 1 1 calc R U
C65 C 0.7003(3) 1.0998(5) 0.36076(18) 0.0615(17) Uani 1 1 d . .
H54 H 0.6922 1.1812 0.3439 0.092 Uiso 1 1 calc R U
H55 H 0.7451 1.0672 0.3622 0.092 Uiso 1 1 calc R U
H56 H 0.6967 1.1178 0.3897 0.092 Uiso 1 1 calc R U
C66 C 0.9216(3) 1.2808(6) 0.33262(17) 0.0523(14) Uani 1 1 d . .
H74 H 0.9377 1.3634 0.3489 0.063 Uiso 1 1 calc R U
C67 C 1.0346(3) 0.3417(8) 0.72841(16) 0.0693(19) Uani 1 1 d . .
H57 H 1.0125 0.4104 0.7409 0.104 Uiso 1 1 calc R U
H58 H 1.0828 0.3523 0.7387 0.104 Uiso 1 1 calc R U
H59 H 1.0218 0.2548 0.7368 0.104 Uiso 1 1 calc R U

loop_
_atom_site_aniso_label
_atom_site_aniso_U_11
_atom_site_aniso_U_22
_atom_site_aniso_U_33
_atom_site_aniso_U_23
_atom_site_aniso_U_13
_atom_site_aniso_U_12
Cl1 0.0352(6) 0.0467(8) 0.0509(7) -0.0074(6) 0.0166(6) -0.0048(6)
Cl2 0.0598(9) 0.0708(10) 0.0580(9) 0.0055(8) 0.0158(7) -0.0049(8)
Cl3 0.0840(11) 0.0993(13) 0.0361(7) -0.0251(8) 0.0193(7) -0.0370(10)
Cl4 0.0596(9) 0.0609(10) 0.0716(10) -0.0010(8) -0.0040(8) -0.0087(8)
Cl5 0.1264(16) 0.0761(11) 0.0436(8) -0.0073(8) 0.0308(9) -0.0506(11)
Cl6 0.1000(13) 0.0854(12) 0.0458(8) 0.0104(8) 0.0246(9) 0.0106(10)
Cl7 0.0757(11) 0.1026(14) 0.0429(8) 0.0122(9) 0.0100(8) 0.0099(10)
Cl8 0.0660(11) 0.1387(18) 0.0645(10) -0.0371(11) 0.0398(9) -0.0126(11)
Cl9 0.0806(13) 0.1390(19) 0.0700(11) 0.0041(12) 0.0139(10) 0.0596(13)
O1 0.0129(13) 0.0214(15) 0.0219(14) 0.0067(12) -0.0022(11) -0.0028(11)
O2 0.0172(14) 0.0184(14) 0.0249(14) 0.0085(12) 0.0008(11) -0.0035(11)
N1 0.0180(17) 0.038(2) 0.0228(18) 0.0024(16) 0.0027(14) -0.0035(16)
C1 0.0186(19) 0.0143(19) 0.0135(17) 0.0016(15) 0.0073(15) 0.0006(15)
C2 0.0183(19) 0.017(2) 0.0158(18) 0.0001(16) 0.0049(15) -0.0044(16)
C3 0.0181(19) 0.018(2) 0.0139(18) -0.0004(16) 0.0042(15) 0.0012(16)
C4 0.0188(19) 0.0144(19) 0.0144(18) -0.0004(15) 0.0058(15) 0.0020(15)
C5 0.019(2) 0.020(2) 0.0194(19) -0.0002(17) 0.0081(16) -0.0021(16)
C6 0.022(2) 0.023(2) 0.0168(19) -0.0020(17) 0.0033(16) -0.0011(17)
C7 0.024(2) 0.0146(19) 0.0156(19) 0.0002(16) 0.0072(16) 0.0025(16)
C8 0.021(2) 0.0148(19) 0.0136(18) 0.0023(15) 0.0026(15) 0.0017(16)
C9 0.018(2) 0.023(2) 0.0151(18) -0.0015(16) 0.0031(15) 0.0010(17)
C10 0.0179(19) 0.021(2) 0.0161(19) 0.0006(17) 0.0036(16) 0.0002(16)
C11 0.0143(19) 0.019(2) 0.0196(19) 0.0021(17) 0.0021(15) -0.0028(16)
C12 0.0160(19) 0.020(2) 0.0163(19) 0.0012(16) 0.0010(15) -0.0034(16)
C13 0.018(2) 0.019(2) 0.023(2) -0.0030(17) 0.0062(16) -0.0002(16)
C14 0.0154(19) 0.024(2) 0.0162(19) 0.0014(17) 0.0030(15) -0.0024(16)
C15 0.020(2) 0.021(2) 0.0194(19) 0.0014(17) 0.0058(16) -0.0023(17)
C16 0.026(2) 0.023(2) 0.0142(18) 0.0036(16) 0.0067(16) -0.0018(17)
C17 0.022(2) 0.020(2) 0.021(2) 0.0001(17) 0.0060(17) 0.0001(17)
C18 0.025(2) 0.014(2) 0.023(2) 0.0007(17) 0.0047(17) -0.0004(17)
C19 0.026(2) 0.018(2) 0.020(2) 0.0029(17) 0.0045(17) 0.0001(17)
C20 0.025(2) 0.023(2) 0.025(2) -0.0007(18) 0.0074(18) -0.0051(18)
C21 0.021(2) 0.026(2) 0.020(2) 0.0040(18) 0.0063(17) -0.0031(18)
C22 0.031(2) 0.019(2) 0.0160(19) 0.0032(17) 0.0073(17) 0.0053(17)
C23 0.020(2) 0.023(2) 0.021(2) -0.0027(17) 0.0070(16) -0.0069(17)
C24 0.025(2) 0.024(2) 0.019(2) 0.0038(17) 0.0092(17) 0.0008(18)
C25 0.025(2) 0.021(2) 0.022(2) 0.0020(17) 0.0077(17) 0.0037(17)
C26 0.027(2) 0.023(2) 0.019(2) 0.0046(18) 0.0045(17) 0.0025(18)
C27 0.020(2) 0.027(2) 0.026(2) -0.0027(19) 0.0020(17) -0.0030(18)
C28 0.045(3) 0.016(2) 0.021(2) 0.0051(17) 0.0175(19) 0.0020(19)
C29 0.023(2) 0.033(2) 0.020(2) 0.0033(18) 0.0026(17) -0.0011(19)
C30 0.028(2) 0.020(2) 0.023(2) 0.0009(17) 0.0099(18) 0.0037(18)
C31 0.031(2) 0.019(2) 0.023(2) 0.0014(18) 0.0133(18) 0.0022(18)
C32 0.022(2) 0.032(3) 0.027(2) 0.0006(19) 0.0058(18) -0.0080(19)
C33 0.023(2) 0.031(2) 0.019(2) 0.0057(18) 0.0069(17) 0.0105(18)
C34 0.019(2) 0.042(3) 0.024(2) 0.001(2) 0.0048(18) -0.0094(19)
C35 0.043(3) 0.024(2) 0.023(2) 0.0070(19) 0.012(2) 0.007(2)
C36 0.049(3) 0.028(2) 0.019(2) 0.0110(19) 0.013(2) 0.010(2)
C37 0.022(2) 0.033(2) 0.029(2) 0.005(2) 0.0021(18) -0.0090(19)
C38 0.026(2) 0.030(2) 0.027(2) 0.0082(19) 0.0032(18) -0.0074(19)
C39 0.024(2) 0.038(3) 0.030(2) 0.008(2) -0.0004(19) -0.014(2)
C40 0.033(2) 0.033(3) 0.029(2) -0.006(2) 0.012(2) -0.012(2)
C41 0.016(2) 0.048(3) 0.023(2) 0.002(2) 0.0013(17) -0.008(2)
C42 0.026(2) 0.035(3) 0.037(3) 0.004(2) 0.005(2) -0.004(2)
C43 0.047(3) 0.033(3) 0.043(3) 0.005(2) 0.031(2) 0.006(2)
C44 0.022(2) 0.053(3) 0.034(3) -0.008(2) 0.008(2) -0.005(2)
C45 0.043(3) 0.035(3) 0.035(3) -0.015(2) 0.013(2) -0.013(2)
C46 0.049(3) 0.043(3) 0.021(2) -0.002(2) 0.010(2) -0.006(2)
B1 0.019(2) 0.017(2) 0.0111(19) -0.0007(17) 0.0060(17) 0.0013(18)
C47 0.042(3) 0.028(3) 0.050(3) -0.006(2) 0.016(2) -0.007(2)
C48 0.028(2) 0.059(3) 0.030(2) 0.015(2) 0.017(2) 0.010(2)
C49 0.060(3) 0.039(3) 0.023(2) -0.007(2) 0.010(2) 0.003(3)
C50 0.021(2) 0.065(3) 0.030(2) 0.003(2) 0.005(2) -0.008(2)
C51 0.028(3) 0.070(4) 0.033(3) -0.017(3) 0.014(2) -0.010(2)
B2 0.021(2) 0.019(2) 0.015(2) -0.0015(18) 0.0075(18) 0.0014(19)
C52 0.048(3) 0.038(3) 0.038(3) 0.012(2) 0.013(2) 0.017(2)
C53 0.025(2) 0.080(4) 0.024(2) -0.002(3) 0.003(2) -0.007(3)
C54 0.059(3) 0.033(3) 0.057(3) 0.017(3) 0.025(3) 0.002(3)
C55 0.049(3) 0.038(3) 0.036(3) -0.016(2) 0.006(2) 0.004(2)
C56 0.034(3) 0.055(3) 0.045(3) -0.008(3) 0.012(2) 0.002(2)
C57 0.041(3) 0.051(3) 0.036(3) -0.010(2) 0.011(2) -0.004(2)
C58 0.031(3) 0.047(3) 0.059(3) -0.005(3) 0.023(2) 0.003(2)
C59 0.039(3) 0.074(4) 0.022(2) -0.007(2) 0.006(2) -0.012(3)
C60 0.041(3) 0.038(3) 0.056(3) -0.020(3) 0.007(3) 0.010(2)
C61 0.039(3) 0.057(3) 0.039(3) -0.005(3) 0.014(2) -0.003(2)
C62 0.060(4) 0.056(4) 0.052(3) 0.030(3) 0.023(3) 0.033(3)
C63 0.056(4) 0.046(3) 0.072(4) -0.001(3) 0.026(3) 0.012(3)
C64 0.058(4) 0.047(3) 0.089(4) -0.005(3) 0.057(3) 0.007(3)
C65 0.094(5) 0.034(3) 0.052(3) 0.014(3) 0.011(3) -0.019(3)
C66 0.042(3) 0.070(4) 0.041(3) 0.000(3) 0.006(2) 0.005(3)
C67 0.049(3) 0.126(6) 0.030(3) -0.003(3) 0.006(3) -0.008(4)

loop_
_atom_type_symbol
_atom_type_description
_atom_type_scat_dispersion_real
_atom_type_scat_dispersion_imag
_atom_type_scat_source
C C 0.0033 0.0016 'International Tables Vol C Tables 4.2.6.8 and 6.1.1.4'
H H 0.0000 0.0000 'International Tables Vol C Tables 4.2.6.8 and 6.1.1.4'
B B 0.0013 0.0007 'International Tables Vol C Tables 4.2.6.8 and 6.1.1.4'
N N 0.0061 0.0033 'International Tables Vol C Tables 4.2.6.8 and 6.1.1.4'
O O 0.0106 0.0060 'International Tables Vol C Tables 4.2.6.8 and 6.1.1.4'
Cl Cl 0.1484 0.1585 'International Tables Vol C Tables 4.2.6.8 and 6.1.1.4'

loop_
_geom_angle_atom_site_label_1
_geom_angle_atom_site_label_2
_geom_angle_atom_site_label_3
_geom_angle
C3 O1 C23 121.5(3)
C2 O2 C13 121.7(3)
C32 N1 C34 108.2(3)
C32 N1 C29 123.9(3)
C34 N1 C29 122.6(3)
C7 C1 C2 115.0(3)
C7 C1 B1 126.0(3)
C2 C1 B1 119.0(3)
O2 C2 C8 113.7(3)
O2 C2 C1 122.5(3)
C8 C2 C1 123.8(3)
O1 C3 C8 113.9(3)
O1 C3 C4 122.9(3)
C8 C3 C4 123.2(3)
C7 C4 C3 115.4(3)
C7 C4 B2 125.5(3)
C3 C4 B2 119.1(3)
C16 C5 C12 119.3(4)
C16 C5 C30 119.5(3)
C12 C5 C30 121.2(3)
C27 C6 C9 122.8(4)
C27 C6 H1 118.6
C9 C6 H1 118.6
C1 C7 C4 124.7(3)
C1 C7 H2 117.7
C4 C7 H2 117.7
C3 C8 C2 117.9(3)
C3 C8 H3 121.0
C2 C8 H3 121.0
C13 C9 C6 115.9(4)
C13 C9 B1 119.7(3)
C6 C9 B1 124.3(3)
C24 C10 C11 119.2(4)
C24 C10 C33 120.3(3)
C11 C10 C33 120.5(3)
C14 C11 C10 118.7(3)
C14 C11 B1 120.8(3)
C10 C11 B1 120.5(3)
C17 C12 C5 118.3(3)
C17 C12 B2 120.0(3)
C5 C12 B2 121.6(3)
O2 C13 C9 122.9(3)
O2 C13 C19 113.7(3)
C9 C13 C19 123.4(4)
C25 C14 C11 120.5(3)
C25 C14 C22 119.8(3)
C11 C14 C22 119.6(3)
C23 C15 C38 116.2(4)
C23 C15 B2 119.9(3)
C38 C15 B2 123.9(4)
C18 C16 C5 122.6(4)
C18 C16 H4 118.7
C5 C16 H4 118.7
C31 C17 C12 120.6(4)
C31 C17 C28 119.9(4)
C12 C17 C28 119.4(3)
C16 C18 C31 117.5(4)
C16 C18 C35 121.0(4)
C31 C18 C35 121.5(4)
C20 C19 C13 118.3(4)
C20 C19 H5 120.9
C13 C19 H5 120.9
C19 C20 C27 120.5(4)
C19 C20 H6 119.7
C27 C20 H6 119.7
C29 C21 C23 118.2(4)
C29 C21 H7 120.9
C23 C21 H7 120.9
C48 C22 C46 110.5(4)
C48 C22 C14 113.0(3)
C46 C22 C14 110.9(3)
C48 C22 H60 107.4
C46 C22 H60 107.4
C14 C22 H60 107.4
O1 C23 C15 123.1(3)
O1 C23 C21 113.9(3)
C15 C23 C21 123.1(4)
C26 C24 C10 122.5(4)
C26 C24 H8 118.8
C10 C24 H8 118.8
C14 C25 C26 121.1(4)
C14 C25 H9 119.4
C26 C25 H9 119.4
C24 C26 C25 117.8(4)
C24 C26 C36 120.4(4)
C25 C26 C36 121.6(4)
C6 C27 C20 119.2(4)
C6 C27 H10 120.4
C20 C27 H10 120.4
C17 C28 C43 114.1(4)
C17 C28 C49 110.6(4)
C43 C28 C49 110.5(4)
C17 C28 H61 107.1
C43 C28 H61 107.1
C49 C28 H61 107.1
C21 C29 C39 120.5(4)
C21 C29 N1 119.1(4)
C39 C29 N1 120.4(4)
C55 C30 C5 112.9(3)
C55 C30 C58 110.0(4)
C5 C30 C58 110.8(3)
C55 C30 H62 107.6
C5 C30 H62 107.6
C58 C30 H62 107.6
C17 C31 C18 121.6(4)
C17 C31 H11 119.2
C18 C31 H11 119.2
C40 C32 N1 130.2(4)
C40 C32 C37 120.9(4)
N1 C32 C37 108.8(4)
C60 C33 C10 111.5(3)
C60 C33 C64 110.6(4)
C10 C33 C64 112.2(4)
C60 C33 H63 107.4
C10 C33 H63 107.4
C64 C33 H63 107.4
C44 C34 C41 121.9(4)
C44 C34 N1 129.6(4)
C41 C34 N1 108.5(4)
C62 C35 C18 113.0(4)
C62 C35 C65 111.1(4)
C18 C35 C65 110.8(4)
C62 C35 H64 107.2
C18 C35 H64 107.2
C65 C35 H64 107.2
C54 C36 C26 110.0(4)
C54 C36 C52 110.5(4)
C26 C36 C52 113.9(4)
C54 C36 H65 107.4
C26 C36 H65 107.4
C52 C36 H65 107.4
C42 C37 C32 120.7(4)
C42 C37 C41 132.6(4)
C32 C37 C41 106.6(4)
C39 C38 C15 121.8(4)
C39 C38 H12 119.1
C15 C38 H12 119.1
C38 C39 C29 120.2(4)
C38 C39 H13 119.9
C29 C39 H13 119.9
C45 C40 C32 115.6(4)
C45 C40 C59 120.0(4)
C32 C40 C59 124.3(4)
C50 C41 C34 120.5(4)
C50 C41 C37 131.8(4)
C34 C41 C37 107.8(4)
C47 C42 C37 119.5(4)
C47 C42 H14 120.3
C37 C42 H14 120.3
C28 C43 H15 109.5
C28 C43 H16 109.5
H15 C43 H16 109.5
C28 C43 H17 109.5
H15 C43 H17 109.5
H16 C43 H17 109.5
C34 C44 C51 114.5(4)
C34 C44 C56 124.7(4)
C51 C44 C56 120.7(4)
C40 C45 C47 124.7(4)
C40 C45 H18 117.6
C47 C45 H18 117.6
C22 C46 H19 109.5
C22 C46 H20 109.5
H19 C46 H20 109.5
C22 C46 H21 109.5
H19 C46 H21 109.5
H20 C46 H21 109.5
C9 B1 C1 114.0(3)
C9 B1 C11 122.6(3)
C1 B1 C11 123.4(3)
C42 C47 C45 118.4(4)
C42 C47 C63 120.3(5)
C45 C47 C63 121.3(5)
C22 C48 H22 109.5
C22 C48 H23 109.5
H22 C48 H23 109.5
C22 C48 H24 109.5
H22 C48 H24 109.5
H23 C48 H24 109.5
C28 C49 H25 109.5
C28 C49 H26 109.5
H25 C49 H26 109.5
C28 C49 H27 109.5
H25 C49 H27 109.5
H26 C49 H27 109.5
C53 C50 C41 119.2(5)
C53 C50 H28 120.4
C41 C50 H28 120.4
C53 C51 C44 125.2(5)
C53 C51 H29 117.4
C44 C51 H29 117.4
C15 B2 C4 113.5(3)
C15 B2 C12 121.2(3)
C4 B2 C12 125.1(3)
C36 C52 H30 109.5
C36 C52 H31 109.5
H30 C52 H31 109.5
C36 C52 H32 109.5
H30 C52 H32 109.5
H31 C52 H32 109.5
C50 C53 C51 118.6(4)
C50 C53 C67 120.2(5)
C51 C53 C67 121.2(5)
C36 C54 H33 109.5
C36 C54 H34 109.5
H33 C54 H34 109.5
C36 C54 H35 109.5
H33 C54 H35 109.5
H34 C54 H35 109.5
C30 C55 H36 109.5
C30 C55 H37 109.5
H36 C55 H37 109.5
C30 C55 H38 109.5
H36 C55 H38 109.5
H37 C55 H38 109.5
C44 C56 H39 109.5
C44 C56 H40 109.5
H39 C56 H40 109.5
C44 C56 H41 109.5
H39 C56 H41 109.5
H40 C56 H41 109.5
Cl3 C57 Cl1 111.3(3)
Cl3 C57 Cl5 109.1(3)
Cl1 C57 Cl5 110.1(3)
Cl3 C57 H66 108.8
Cl1 C57 H66 108.8
Cl5 C57 H66 108.8
C30 C58 H42 109.5
C30 C58 H43 109.5
H42 C58 H43 109.5
C30 C58 H44 109.5
H42 C58 H44 109.5
H43 C58 H44 109.5
C40 C59 H45 109.5
C40 C59 H46 109.5
H45 C59 H46 109.5
C40 C59 H47 109.5
H45 C59 H47 109.5
H46 C59 H47 109.5
C33 C60 H67 109.5
C33 C60 H68 109.5
H67 C60 H68 109.5
C33 C60 H69 109.5
H67 C60 H69 109.5
H68 C60 H69 109.5
Cl8 C61 Cl6 110.7(3)
Cl8 C61 Cl4 111.5(3)
Cl6 C61 Cl4 110.0(3)
Cl8 C61 H70 108.2
Cl6 C61 H70 108.2
Cl4 C61 H70 108.2
C35 C62 H48 109.5
C35 C62 H49 109.5
H48 C62 H49 109.5
C35 C62 H50 109.5
H48 C62 H50 109.5
H49 C62 H50 109.5
C47 C63 H51 109.5
C47 C63 H52 109.5
H51 C63 H52 109.5
C47 C63 H53 109.5
H51 C63 H53 109.5
H52 C63 H53 109.5
C33 C64 H71 109.5
C33 C64 H72 109.5
H71 C64 H72 109.5
C33 C64 H73 109.5
H71 C64 H73 109.5
H72 C64 H73 109.5
C35 C65 H54 109.5
C35 C65 H55 109.5
H54 C65 H55 109.5
C35 C65 H56 109.5
H54 C65 H56 109.5
H55 C65 H56 109.5
Cl9 C66 Cl7 111.0(3)
Cl9 C66 Cl2 111.9(3)
Cl7 C66 Cl2 109.9(3)
Cl9 C66 H74 107.9
Cl7 C66 H74 107.9
Cl2 C66 H74 107.9
C53 C67 H57 109.5
C53 C67 H58 109.5
H57 C67 H58 109.5
C53 C67 H59 109.5
H57 C67 H59 109.5
H58 C67 H59 109.5

loop_
_geom_bond_atom_site_label_1
_geom_bond_atom_site_label_2
_geom_bond_distance
Cl1 C57 1.745(5)
Cl2 C66 1.761(6)
Cl3 C57 1.744(5)
Cl4 C61 1.756(6)
Cl5 C57 1.753(5)
Cl6 C61 1.744(5)
Cl7 C66 1.747(5)
Cl8 C61 1.734(5)
Cl9 C66 1.726(6)
O1 C3 1.368(4)
O1 C23 1.378(4)
O2 C2 1.374(4)
O2 C13 1.383(4)
N1 C32 1.407(6)
N1 C34 1.410(5)
N1 C29 1.434(5)
C1 C7 1.400(5)
C1 C2 1.414(5)
C1 B1 1.541(5)
C2 C8 1.388(5)
C3 C8 1.379(5)
C3 C4 1.417(5)
C4 C7 1.413(5)
C4 B2 1.542(6)
C5 C16 1.396(5)
C5 C12 1.407(5)
C5 C30 1.518(5)
C6 C27 1.366(6)
C6 C9 1.408(5)
C6 H1 0.9500
C7 H2 0.9500
C8 H3 0.9500
C9 C13 1.386(5)
C9 B1 1.537(6)
C10 C24 1.393(5)
C10 C11 1.413(5)
C10 C33 1.512(6)
C11 C14 1.397(5)
C11 B1 1.579(6)
C12 C17 1.405(5)
C12 B2 1.570(6)
C13 C19 1.395(5)
C14 C25 1.395(5)
C14 C22 1.539(5)
C15 C23 1.393(5)
C15 C38 1.410(6)
C15 B2 1.541(6)
C16 C18 1.382(6)
C16 H4 0.9500
C17 C31 1.385(5)
C17 C28 1.517(5)
C18 C31 1.393(5)
C18 C35 1.518(5)
C19 C20 1.380(5)
C19 H5 0.9500
C20 C27 1.402(6)
C20 H6 0.9500
C21 C29 1.379(6)
C21 C23 1.402(5)
C21 H7 0.9500
C22 C48 1.521(6)
C22 C46 1.529(6)
C22 H60 1.0000
C24 C26 1.383(6)
C24 H8 0.9500
C25 C26 1.399(5)
C25 H9 0.9500
C26 C36 1.516(6)
C27 H10 0.9500
C28 C43 1.524(6)
C28 C49 1.536(6)
C28 H61 1.0000
C29 C39 1.393(6)
C30 C55 1.518(6)
C30 C58 1.531(6)
C30 H62 1.0000
C31 H11 0.9500
C32 C40 1.403(6)
C32 C37 1.415(6)
C33 C60 1.509(6)
C33 C64 1.522(6)
C33 H63 1.0000
C34 C44 1.397(6)
C34 C41 1.406(6)
C35 C62 1.517(7)
C35 C65 1.524(7)
C35 H64 1.0000
C36 C54 1.503(7)
C36 C52 1.524(6)
C36 H65 1.0000
C37 C42 1.385(6)
C37 C41 1.447(6)
C38 C39 1.370(6)
C38 H12 0.9500
C39 H13 0.9500
C40 C45 1.384(7)
C40 C59 1.510(6)
C41 C50 1.402(6)
C42 C47 1.384(7)
C42 H14 0.9500
C43 H15 0.9800
C43 H16 0.9800
C43 H17 0.9800
C44 C51 1.398(6)
C44 C56 1.499(7)
C45 C47 1.394(7)
C45 H18 0.9500
C46 H19 0.9800
C46 H20 0.9800
C46 H21 0.9800
C47 C63 1.500(7)
C48 H22 0.9800
C48 H23 0.9800
C48 H24 0.9800
C49 H25 0.9800
C49 H26 0.9800
C49 H27 0.9800
C50 C53 1.372(7)
C50 H28 0.9500
C51 C53 1.393(7)
C51 H29 0.9500
C52 H30 0.9800
C52 H31 0.9800
C52 H32 0.9800
C53 C67 1.516(7)
C54 H33 0.9800
C54 H34 0.9800
C54 H35 0.9800
C55 H36 0.9800
C55 H37 0.9800
C55 H38 0.9800
C56 H39 0.9800
C56 H40 0.9800
C56 H41 0.9800
C57 H66 1.0000
C58 H42 0.9800
C58 H43 0.9800
C58 H44 0.9800
C59 H45 0.9800
C59 H46 0.9800
C59 H47 0.9800
C60 H67 0.9800
C60 H68 0.9800
C60 H69 0.9800
C61 H70 1.0000
C62 H48 0.9800
C62 H49 0.9800
C62 H50 0.9800
C63 H51 0.9800
C63 H52 0.9800
C63 H53 0.9800
C64 H71 0.9800
C64 H72 0.9800
C64 H73 0.9800
C65 H54 0.9800
C65 H55 0.9800
C65 H56 0.9800
C66 H74 1.0000
C67 H57 0.9800
C67 H58 0.9800
C67 H59 0.9800

loop_
_geom_torsion_atom_site_label_1
_geom_torsion_atom_site_label_2
_geom_torsion_atom_site_label_3
_geom_torsion_atom_site_label_4
_geom_torsion
C13 O2 C2 C8 -178.7(3)
C13 O2 C2 C1 2.1(5)
C7 C1 C2 O2 179.7(3)
B1 C1 C2 O2 0.0(5)
C7 C1 C2 C8 0.5(5)
B1 C1 C2 C8 -179.2(3)
C23 O1 C3 C8 -177.9(3)
C23 O1 C3 C4 1.1(5)
O1 C3 C4 C7 -179.0(3)
C8 C3 C4 C7 0.0(5)
O1 C3 C4 B2 0.6(5)
C8 C3 C4 B2 179.5(3)
C2 C1 C7 C4 -0.4(5)
B1 C1 C7 C4 179.2(3)
C3 C4 C7 C1 0.2(5)
B2 C4 C7 C1 -179.3(4)
O1 C3 C8 C2 179.1(3)
C4 C3 C8 C2 0.1(6)
O2 C2 C8 C3 -179.6(3)
C1 C2 C8 C3 -0.3(6)
C27 C6 C9 C13 0.1(6)
C27 C6 C9 B1 -176.9(4)
C24 C10 C11 C14 2.9(5)
C33 C10 C11 C14 -174.8(3)
C24 C10 C11 B1 -177.1(3)
C33 C10 C11 B1 5.2(5)
C16 C5 C12 C17 -2.1(5)
C30 C5 C12 C17 176.4(3)
C16 C5 C12 B2 -179.9(3)
C30 C5 C12 B2 -1.4(5)
C2 O2 C13 C9 -1.1(5)
C2 O2 C13 C19 -179.7(3)
C6 C9 C13 O2 -179.1(3)
B1 C9 C13 O2 -1.9(6)
C6 C9 C13 C19 -0.6(6)
B1 C9 C13 C19 176.6(4)
C10 C11 C14 C25 -4.2(5)
B1 C11 C14 C25 175.8(3)
C10 C11 C14 C22 179.4(3)
B1 C11 C14 C22 -0.6(5)
C12 C5 C16 C18 0.6(6)
C30 C5 C16 C18 -177.9(4)
C5 C12 C17 C31 1.6(6)
B2 C12 C17 C31 179.4(4)
C5 C12 C17 C28 -174.3(4)
B2 C12 C17 C28 3.5(5)
C5 C16 C18 C31 1.5(6)
C5 C16 C18 C35 179.7(4)
O2 C13 C19 C20 178.8(3)
C9 C13 C19 C20 0.2(6)
C13 C19 C20 C27 0.8(6)
C25 C14 C22 C48 43.9(5)
C11 C14 C22 C48 -139.7(4)
C25 C14 C22 C46 -80.8(5)
C11 C14 C22 C46 95.6(4)
C3 O1 C23 C15 -2.2(5)
C3 O1 C23 C21 176.8(3)
C38 C15 C23 O1 -179.7(4)
B2 C15 C23 O1 1.5(6)
C38 C15 C23 C21 1.4(6)
B2 C15 C23 C21 -177.4(4)
C29 C21 C23 O1 179.2(3)
C29 C21 C23 C15 -1.8(6)
C11 C10 C24 C26 0.5(6)
C33 C10 C24 C26 178.2(4)
C11 C14 C25 C26 2.2(6)
C22 C14 C25 C26 178.6(4)
C10 C24 C26 C25 -2.5(6)
C10 C24 C26 C36 173.9(4)
C14 C25 C26 C24 1.1(6)
C14 C25 C26 C36 -175.2(4)
C9 C6 C27 C20 0.8(6)
C19 C20 C27 C6 -1.3(6)
C31 C17 C28 C43 48.0(5)
C12 C17 C28 C43 -136.1(4)
C31 C17 C28 C49 -77.3(5)
C12 C17 C28 C49 98.6(4)
C23 C21 C29 C39 0.6(6)
C23 C21 C29 N1 179.0(4)
C32 N1 C29 C21 78.1(5)
C34 N1 C29 C21 -73.1(5)
C32 N1 C29 C39 -103.6(5)
C34 N1 C29 C39 105.2(5)
C16 C5 C30 C55 -64.4(5)
C12 C5 C30 C55 117.1(4)
C16 C5 C30 C58 59.5(5)
C12 C5 C30 C58 -119.0(4)
C12 C17 C31 C18 0.5(6)
C28 C17 C31 C18 176.3(4)
C16 C18 C31 C17 -2.0(6)
C35 C18 C31 C17 179.8(4)
C34 N1 C32 C40 -179.1(4)
C29 N1 C32 C40 26.2(7)
C34 N1 C32 C37 -2.5(5)
C29 N1 C32 C37 -157.2(4)
C24 C10 C33 C60 -75.2(5)
C11 C10 C33 C60 102.4(5)
C24 C10 C33 C64 49.5(5)
C11 C10 C33 C64 -132.9(4)
C32 N1 C34 C44 178.4(4)
C29 N1 C34 C44 -26.5(7)
C32 N1 C34 C41 0.8(5)
C29 N1 C34 C41 156.0(4)
C16 C18 C35 C62 132.0(4)
C31 C18 C35 C62 -49.9(6)
C16 C18 C35 C65 -102.6(5)
C31 C18 C35 C65 75.6(5)
C24 C26 C36 C54 -94.2(5)
C25 C26 C36 C54 82.0(5)
C24 C26 C36 C52 141.2(4)
C25 C26 C36 C52 -42.6(6)
C40 C32 C37 C42 3.3(6)
N1 C32 C37 C42 -173.7(4)
C40 C32 C37 C41 -179.9(4)
N1 C32 C37 C41 3.1(5)
C23 C15 C38 C39 0.2(6)
B2 C15 C38 C39 179.0(4)
C15 C38 C39 C29 -1.4(7)
C21 C29 C39 C38 1.0(7)
N1 C29 C39 C38 -177.4(4)
N1 C32 C40 C45 174.0(4)
C37 C32 C40 C45 -2.3(6)
N1 C32 C40 C59 -3.5(7)
C37 C32 C40 C59 -179.8(4)
C44 C34 C41 C50 3.4(7)
N1 C34 C41 C50 -178.8(4)
C44 C34 C41 C37 -176.7(4)
N1 C34 C41 C37 1.1(5)
C42 C37 C41 C50 -6.4(8)
C32 C37 C41 C50 177.4(5)
C42 C37 C41 C34 173.7(5)
C32 C37 C41 C34 -2.5(5)
C32 C37 C42 C47 -0.4(6)
C41 C37 C42 C47 -176.2(5)
C41 C34 C44 C51 -3.1(6)
N1 C34 C44 C51 179.7(4)
C41 C34 C44 C56 174.6(4)
N1 C34 C44 C56 -2.6(8)
C32 C40 C45 C47 -1.5(7)
C59 C40 C45 C47 176.0(5)
C13 C9 B1 C1 3.6(5)
C6 C9 B1 C1 -179.4(3)
C13 C9 B1 C11 -174.7(4)
C6 C9 B1 C11 2.2(6)
C7 C1 B1 C9 177.7(3)
C2 C1 B1 C9 -2.7(5)
C7 C1 B1 C11 -4.0(6)
C2 C1 B1 C11 175.6(3)
C14 C11 B1 C9 74.7(5)
C10 C11 B1 C9 -105.3(4)
C14 C11 B1 C1 -103.5(4)
C10 C11 B1 C1 76.5(5)
C37 C42 C47 C45 -3.3(7)
C37 C42 C47 C63 176.0(4)
C40 C45 C47 C42 4.4(7)
C40 C45 C47 C63 -174.8(5)
C34 C41 C50 C53 -0.3(7)
C37 C41 C50 C53 179.9(5)
C34 C44 C51 C53 -0.2(7)
C56 C44 C51 C53 -178.0(5)
C23 C15 B2 C4 0.2(5)
C38 C15 B2 C4 -178.6(4)
C23 C15 B2 C12 176.9(4)
C38 C15 B2 C12 -1.9(6)
C7 C4 B2 C15 178.3(3)
C3 C4 B2 C15 -1.2(5)
C7 C4 B2 C12 1.8(6)
C3 C4 B2 C12 -177.7(3)
C17 C12 B2 C15 -99.3(4)
C5 C12 B2 C15 78.4(5)
C17 C12 B2 C4 77.0(5)
C5 C12 B2 C4 -105.3(5)
C41 C50 C53 C51 -2.9(7)
C41 C50 C53 C67 177.7(5)
C44 C51 C53 C50 3.2(8)
C44 C51 C53 C67 -177.3(5)
